data_2019096
loop_
_publ_author_name
'Rukiah, Mwaffak'
'Assaad, Thaer'

_publ_section_title
;
 Poly[[\m-(1-azaniumylethane-1,1-diyl)bis(hydrogen phosphonato)]sodium]: a
 powder X-ray diffraction study
;
_journal_coeditor_code SK3495
_journal_issue 8
_journal_name_full 'Acta Crystallographica Section C'
_journal_page_first 815
_journal_page_last 818
_journal_paper_doi 10.1107/S0108270113016491
_journal_volume 69
_journal_year 2013
_chemical_formula_iupac '[Na (C2 H8 N O6 P2)]'
_chemical_formula_moiety 'C2 H8 N Na O6 P2'
_chemical_formula_sum 'C2 H8 N Na O6 P2'
_chemical_formula_weight 227.02
_chemical_melting_point 551
_chemical_name_systematic
;
Poly[[\m-(1-azaniumylethane-1,1-diyl)bis(hydrogen phosphonato)]sodium]
;
_space_group_IT_number 2
_symmetry_cell_setting triclinic
_symmetry_space_group_name_Hall '-P 1'
_symmetry_space_group_name_H-M 'P -1'
_cell_angle_alpha 98.086(2)
_cell_angle_beta 102.0847(16)
_cell_angle_gamma 101.4987(19)
_cell_formula_units_Z 2
_cell_length_a 5.53651(11)
_cell_length_b 8.1058(3)
_cell_length_c 9.1108(2)
_cell_measurement_temperature 298
_cell_volume 384.624(19)
_computing_cell_refinement 'GSAS (Larson & Von Dreele, 2004)'
_computing_data_collection 'WinXPOW (Stoe & Cie, 1999)'
_computing_data_reduction 'WinXPOW (Stoe & Cie, 1999)'
_computing_molecular_graphics 'ORTEP-3 (Farrugia, 2012)'
_computing_publication_material 'publCIF  (Westrip, 2010)'
_computing_structure_refinement 'GSAS (Larson & Von Dreele, 2004)'
_computing_structure_solution 'EXPO2009 (Altomare <i>et al.</i>, 2009)'
_diffrn_ambient_temperature 298
_diffrn_measurement_device_type 'Stoe STADI P'
_diffrn_radiation_monochromator 'Ge (111)'
_diffrn_radiation_type 'Cu K\a~1~'
_diffrn_radiation_wavelength 1.5406
_exptl_absorpt_coefficient_mu 5.763
_exptl_absorpt_correction_T_max 0.857
_exptl_absorpt_correction_T_min 0.811
_exptl_absorpt_correction_type cylinder
_exptl_absorpt_process_details
;
[GSAS absorption/surface roughness correction (Larson & Von Dreele,
2004):
function number 4; flat plate in transmission mode, absorbtion correction
term (\m.d) not refined]
;
_exptl_crystal_density_diffrn 1.96
_exptl_crystal_F_000 232
_pd_calc_method 'Rietveld refinement'
_pd_char_colour white
_pd_char_particle_morphology 'Fine powder'
_pd_instr_dist_mono/spec 130
_pd_instr_dist_spec/detc 173
_pd_instr_dist_src/mono 260
_pd_instr_location
;
Chemistry Department
Atomic Energy Commission
Damascus
PO Box 6091
Syrian Arab Republic
;
_pd_meas_2theta_range_inc 0.02
_pd_meas_2theta_range_max 84.98
_pd_meas_2theta_range_min 5.0
_pd_meas_number_of_points 4000
_pd_meas_scan_method step
_pd_phase_name EHDP2-Na
_pd_prep_pressure 101.3
_pd_prep_temperature 298
_pd_proc_2theta_range_inc 0.02
_pd_proc_2theta_range_max 85
_pd_proc_2theta_range_min 5.0
_pd_proc_info_data_reduction none
_pd_proc_info_datetime 2013-03-17T12:06:51
_pd_proc_info_excluded_regions none
_pd_proc_ls_background_function 'shifted Chebyshev polynomial with 20 coefficients.'
_pd_proc_ls_peak_cutoff 0.00100
_pd_proc_ls_pref_orient_corr 'spherical harmonics correction'
_pd_proc_ls_profile_function
;
pseudo-Voigt function of the peak shape for angle-dependent asymmetry with
axial divergence
;
_pd_proc_ls_prof_R_factor 0.0227
_pd_proc_ls_prof_wR_expected 0.0223
_pd_proc_ls_prof_wR_factor 0.0304
_pd_proc_number_of_points 4000
_pd_spec_mounting 'powder loaded between two Mylar foils'
_pd_spec_mount_mode transmission
_pd_spec_shape flat_sheet
_pd_spec_size_axial 8
_pd_spec_size_equat 8
_refine_diff_density_max 0.149
_refine_diff_density_min -0.137
_refine_ls_goodness_of_fit_all 1.38
_refine_ls_hydrogen_treatment noref
_refine_ls_matrix_type full
_refine_ls_number_constraints 3
_refine_ls_number_parameters 112
_refine_ls_number_restraints 2
_refine_ls_shift/su_max 0.02
_refine_ls_shift/su_mean 0.00
_reflns_number_total 542
_cod_data_source_file sk3495.cif
_cod_data_source_block I
_cod_original_cell_volume 384.622(19)
_cod_database_code 2019096

loop_
_symmetry_equiv_pos_site_id
_symmetry_equiv_pos_as_xyz
1 x,y,z
2 -x,-y,-z

loop_
_atom_site_type_symbol
_atom_site_label
_atom_site_fract_x
_atom_site_fract_y
_atom_site_fract_z
_atom_site_U_iso_or_equiv
_atom_site_thermal_displace_type
_atom_site_occupancy
P P1 -0.1518(7) -0.0122(8) 0.2627(4) 0.0059(8) Uiso 1.000
P P2 -0.0944(7) 0.3408(7) 0.1498(4) 0.0059(8) Uiso 1.000
Na Na1 -0.5425(7) 0.6265(9) 0.1563(5) 0.0181(15) Uiso 1.000
O O1 -0.3231(14) -0.1030(15) 0.3623(9) 0.0068(11) Uiso 1.000
O O2 -0.2119(14) -0.1095(15) 0.1071(8) 0.0068(11) Uiso 1.000
O O3 0.1283(10) 0.0369(14) 0.3564(8) 0.0068(11) Uiso 1.000
O O4 -0.2585(12) 0.4757(12) 0.1325(7) 0.0068(11) Uiso 1.000
O O5 -0.1653(11) 0.2225(14) -0.0154(7) 0.0068(11) Uiso 1.000
O O6 0.1881(11) 0.4144(13) 0.2207(8) 0.0068(11) Uiso 1.000
N N1 -0.5181(12) 0.1551(15) 0.2009(7) 0.0043(17) Uiso 1.000
C C1 -0.2364(14) 0.2020(19) 0.2643(10) 0.0043(17) Uiso 1.000
C C2 -0.2002(16) 0.3029(17) 0.4283(10) 0.0043(17) Uiso 1.000
H H1 -0.23908 -0.08842 0.45130 0.0200 Uiso 1.000
H H1N1 -0.59564 0.12310 0.26919 0.0200 Uiso 1.000
H H2N1 -0.56649 0.24522 0.17275 0.0200 Uiso 1.000
H H2A -0.02088 0.35841 0.47085 0.0200 Uiso 1.000
H H2B -0.29612 0.39237 0.42348 0.0200 Uiso 1.000
H H2C -0.25879 0.22830 0.49336 0.0200 Uiso 1.000
H H3N1 -0.55873 0.07302 0.12121 0.0200 Uiso 1.000
H H5 -0.03482 0.20831 -0.03895 0.0200 Uiso 1.000

loop_
_atom_type_symbol
_atom_type_number_in_cell
_atom_type_scat_Cromer_Mann_a1
_atom_type_scat_Cromer_Mann_a2
_atom_type_scat_Cromer_Mann_a3
_atom_type_scat_Cromer_Mann_a4
_atom_type_scat_Cromer_Mann_b1
_atom_type_scat_Cromer_Mann_b2
_atom_type_scat_Cromer_Mann_b3
_atom_type_scat_Cromer_Mann_b4
_atom_type_scat_Cromer_Mann_c
_atom_type_scat_dispersion_real
_atom_type_scat_dispersion_imag
_atom_type_scat_source
P 4.0 6.43450 1.90670 4.17910 27.1570 1.78000 0.52600 1.49080 68.1645 1.11490 0.2955 0.4335 International_Tables_Vol_C
Na 2.0 4.76260 3.28500 3.17360 8.84220 1.26740 0.31360 1.11280 129.424 0.67600 0.1353 0.1239 International_Tables_Vol_C
O 12.0 3.04850 13.2771 2.28680 5.70110 1.54630 0.32390 0.86700 32.9089 0.25080 0.0492 0.0322 International_Tables_Vol_C
N 2.0 12.2126 0.00570 3.13220 9.89330 2.01250 28.9975 1.16630 0.58260 -11.529 0.0311 0.0180 International_Tables_Vol_C
C 4.0 2.31000 20.8439 1.02000 10.2075 1.58860 0.56870 0.86500 51.6512 0.21560 0.0181 0.0091 International_Tables_Vol_C
H 16.0 0.49300 10.5109 0.32291 26.1257 0.14019 3.14236 0.04081 57.7997 0.00304 0.000 0.000 International_Tables_Vol_C

loop_
_geom_angle_atom_site_label_1
_geom_angle_atom_site_label_2
_geom_angle_atom_site_label_3
_geom_angle_site_symmetry_1
_geom_angle_site_symmetry_3
_geom_angle
_geom_angle_publ_flag
O1 P1 O2 . . 111.6(6) n
O1 P1 O3 . . 108.3(5) n
O1 P1 C1 . . 103.3(5) n
O2 P1 O3 . . 118.5(5) n
O2 P1 C1 . . 111.0(6) n
O3 P1 C1 . . 102.9(6) n
O4 P2 O5 . . 104.7(4) n
O4 P2 O6 . . 115.3(6) n
O4 P2 C1 . . 104.9(5) n
O5 P2 O6 . . 115.8(4) n
O5 P2 C1 . . 103.6(6) n
O6 P2 C1 . . 111.3(5) n
O4 Na1 O6 . 1_455 94.7(4) n
O1 Na1 O4 1_565 . 107.9(3) n
O2 Na1 O4 1_565 . 86.6(3) n
O4 Na1 O4 . 2_465 88.2(3) n
O4 Na1 O5 . 2_465 143.4(3) n
O1 Na1 O6 1_565 1_455 117.5(3) n
O2 Na1 O6 1_565 1_455 174.8(3) n
O4 Na1 O6 2_465 1_455 93.5(3) n
O5 Na1 O6 2_465 1_455 102.8(3) n
O1 Na1 O2 1_565 1_565 57.3(3) n
O1 Na1 O4 1_565 2_465 142.7(4) n
O1 Na1 O5 1_565 2_465 92.2(4) n
O2 Na1 O4 1_565 2_465 91.6(3) n
O2 Na1 O5 1_565 2_465 78.9(3) n
O4 Na1 O5 2_465 2_465 59.2(3) n
P1 O1 Na1 . 1_545 95.8(4) n
P1 O2 Na1 . 1_545 95.0(5) n
P2 O4 Na1 . . 162.8(5) n
P2 O4 Na1 . 2_465 96.4(4) n
Na1 O4 Na1 . 2_465 91.8(3) n
P2 O5 Na1 . 2_465 99.5(5) n
P2 O6 Na1 . 1_655 128.5(5) n
Na1 O1 H1 1_545 . 133 n
P1 O1 H1 . . 110 n
P2 O5 H5 . . 109 n
Na1 O5 H5 2_465 . 123 n
C1 N1 H2N1 . . 109 n
C1 N1 H3N1 . . 110 n
C1 N1 H1N1 . . 111 n
H2N1 N1 H3N1 . . 109 n
H1N1 N1 H3N1 . . 110 n
H1N1 N1 H2N1 . . 109 n
P1 C1 C2 . . 112.8(8) n
P1 C1 N1 . . 103.5(9) n
N1 C1 C2 . . 103.9(7) n
P2 C1 N1 . . 108.3(7) n
P2 C1 C2 . . 110.2(10) n
P1 C1 P2 . . 117.0(5) n
C1 C2 H2A . . 109 n
C1 C2 H2B . . 109 n
C1 C2 H2C . . 111 n
H2A C2 H2B . . 108 n
H2A C2 H2C . . 110 n
H2B C2 H2C . . 109 n

loop_
_geom_bond_atom_site_label_1
_geom_bond_atom_site_label_2
_geom_bond_site_symmetry_2
_geom_bond_distance
_geom_bond_publ_flag
P1 O1 . 1.592(11) y
P1 O2 . 1.458(9) y
P1 O3 . 1.548(8) y
P1 C1 . 1.885(15) n
P2 O4 . 1.559(10) y
P2 O5 . 1.592(8) y
P2 O6 . 1.522(8) y
P2 C1 . 1.815(13) n
Na1 O4 . 2.202(9) y
Na1 O6 1_455 2.270(11) y
Na1 O1 1_565 2.575(12) y
Na1 O2 1_565 2.680(13) y
Na1 O4 2_465 2.575(8) y
Na1 O5 2_465 2.475(10) y
O1 H1 . 0.83 n
O5 H5 . 0.82 n
N1 C1 . 1.495(11) n
N1 H1N1 . 0.87 n
N1 H2N1 . 0.88 n
N1 H3N1 . 0.87 n
C1 C2 . 1.552(14) n
C2 H2A . 0.97 n
C2 H2B . 0.98 n
C2 H2C . 0.96 n

loop_
_geom_hbond_atom_site_label_D
_geom_hbond_atom_site_label_H
_geom_hbond_atom_site_label_A
_geom_hbond_site_symmetry_A
_geom_hbond_distance_DH
_geom_hbond_distance_HA
_geom_hbond_distance_DA
_geom_hbond_angle_DHA
_geom_hbond_publ_flag
O1 H1 O3 2_556 0.83 1.69 2.499(11) 165 y
N1 H1N1 O3 1_455 0.87 1.92 2.748(11) 159 y
N1 H2N1 O6 1_455 0.88 2.18 2.911(13) 141 y
N1 H3N1 O5 2_455 0.87 2.51 3.235(14) 142 y
O5 H5 O2 2_555 0.82 1.88 2.679(11) 163 y

loop_
_geom_torsion_atom_site_label_1
_geom_torsion_atom_site_label_2
_geom_torsion_atom_site_label_3
_geom_torsion_atom_site_label_4
_geom_torsion_site_symmetry_1
_geom_torsion_site_symmetry_3
_geom_torsion_site_symmetry_4
_geom_torsion
_geom_torsion_publ_flag
O2 P1 O1 Na1 . . 1_545 5.2(6) n
O3 P1 O1 Na1 . . 1_545 -127.0(5) n
C1 P1 O1 Na1 . . 1_545 124.4(4) n
O1 P1 O2 Na1 . . 1_545 -5.0(6) n
O3 P1 O2 Na1 . . 1_545 121.8(6) n
C1 P1 O2 Na1 . . 1_545 -119.5(5) n
O1 P1 C1 P2 . . . -175.8(5) n
O1 P1 C1 N1 . . . -56.9(6) n
O1 P1 C1 C2 . . . 54.8(8) n
O2 P1 C1 P2 . . . -56.2(7) n
O2 P1 C1 N1 . . . 62.8(7) n
O2 P1 C1 C2 . . . 174.5(7) n
O3 P1 C1 P2 . . . 71.6(6) n
O3 P1 C1 N1 . . . -169.5(5) n
O3 P1 C1 C2 . . . -57.8(8) n
O5 P2 O4 Na1 . . 2_465 -3.2(5) n
O6 P2 O4 Na1 . . 2_465 125.3(4) n
C1 P2 O4 Na1 . . 2_465 -111.9(4) n
O4 P2 O5 Na1 . . 2_465 3.3(5) n
O6 P2 O5 Na1 . . 2_465 -124.9(5) n
C1 P2 O5 Na1 . . 2_465 113.0(5) n
O4 P2 O6 Na1 . . 1_655 -49.9(7) n
O5 P2 O6 Na1 . . 1_655 72.8(9) n
C1 P2 O6 Na1 . . 1_655 -169.2(6) n
O4 P2 C1 P1 . . . 162.9(5) n
O4 P2 C1 N1 . . . 46.6(9) n
O4 P2 C1 C2 . . . -66.5(7) n
O5 P2 C1 P1 . . . 53.3(6) n
O5 P2 C1 N1 . . . -63.0(9) n
O5 P2 C1 C2 . . . -176.1(6) n
O6 P2 C1 P1 . . . -71.8(7) n
O6 P2 C1 N1 . . . 171.9(7) n
O6 P2 C1 C2 . . . 58.8(8) n
O6 Na1 O4 Na1 1_455 . 2_465 93.3(3) n
O1 Na1 O4 Na1 1_565 . 2_465 -145.7(4) n
O2 Na1 O4 Na1 1_565 . 2_465 -91.7(3) n
O4 Na1 O4 Na1 2_465 . 2_465 0.0(3) n
O5 Na1 O4 Na1 2_465 . 2_465 -25.6(8) n
O4 Na1 O6 P2 . 1_455 1_455 -127.8(6) n
O4 Na1 O1 P1 . 1_565 1_565 70.5(5) n
O4 Na1 O2 P1 . 1_565 1_565 -110.4(5) n
O4 Na1 O4 P2 . 2_465 2_465 -164.8(5) n
O4 Na1 O4 Na1 . 2_465 2_465 0.0(4) n
O4 Na1 O5 P2 . 2_465 2_465 32.5(9) n
